data_7234426
loop_
_publ_author_name
'Xuan Zhang'
'Haomiao Xie'
'Maria Ballesteros-Rivas'
'Zhao-Xi Wang'
'Kim R. Dunbar'

_publ_section_title
;
 Structural distortions of the spin-crossover material
 [Co(pyterpy)2](TCNQ)2 mediated by supramolecular interactions
;
_journal_name_full 'Journal of Materials Chemistry C'
_journal_page_first 9292
_journal_page_last 9298
_journal_paper_doi 10.1039/C5TC01851J
_journal_volume 3
_journal_year 2015
_chemical_formula_moiety 'C40 H28 Co N8, 4(F2.73 P0.21), 4(F0.27 P0.17), 0.46(P)'
_chemical_formula_sum 'C40 H28 Co F12 N8 P2'
_chemical_formula_weight 969.57
_chemical_name_common Co(pyterpy)2(PF6)2
_chemical_name_systematic
;   
Cobalt(II) bis-(4?-(4???-pyridyl)- 
2,2?:6?,2??-terpyridine) hexafluorophosphate
;
_space_group_crystal_system tetragonal
_space_group_IT_number 88
_space_group_name_Hall '-I 4ad'
_space_group_name_H-M_alt 'I 41/a :2'
_atom_sites_solution_hydrogens geom
_atom_sites_solution_primary direct
_cell_angle_alpha 90
_cell_angle_beta 90
_cell_angle_gamma 90
_cell_formula_units_Z 4
_cell_length_a 8.715(2)
_cell_length_b 8.715(2)
_cell_length_c 57.026(16)
_cell_measurement_reflns_used 4371
_cell_measurement_temperature 150.15
_cell_measurement_theta_max 26.65
_cell_measurement_theta_min 2.36
_cell_volume 4331.2(19)
_computing_cell_refinement 'SAINT v8.34A (Bruker, 2013)'
_computing_data_reduction 'SAINT v8.34A (Bruker, 2013)'
_computing_molecular_graphics 'Olex2 (Dolomanov et al., 2009)'
_computing_publication_material 'Olex2 (Dolomanov et al., 2009)'
_computing_structure_refinement 'ShelXL (Sheldrick, 2008)'
_computing_structure_solution 'ShelXT (Sheldrick, 2015)'
_diffrn_ambient_temperature 150.15
_diffrn_measured_fraction_theta_full 1.000
_diffrn_measured_fraction_theta_max 1.000
_diffrn_measurement_device_type 'Bruker APEX-II CCD'
_diffrn_measurement_method '\f and \w scans'
_diffrn_radiation_type MoK\a
_diffrn_radiation_wavelength 0.71073
_diffrn_reflns_av_R_equivalents 0.0598
_diffrn_reflns_av_unetI/netI 0.0313
_diffrn_reflns_Laue_measured_fraction_full 1.000
_diffrn_reflns_Laue_measured_fraction_max 1.000
_diffrn_reflns_limit_h_max 11
_diffrn_reflns_limit_h_min -10
_diffrn_reflns_limit_k_max 11
_diffrn_reflns_limit_k_min -10
_diffrn_reflns_limit_l_max 72
_diffrn_reflns_limit_l_min -71
_diffrn_reflns_number 23725
_diffrn_reflns_point_group_measured_fraction_full 1.000
_diffrn_reflns_point_group_measured_fraction_max 1.000
_diffrn_reflns_theta_full 25.242
_diffrn_reflns_theta_max 26.729
_diffrn_reflns_theta_min 1.428
_diffrn_standards_number 0
_exptl_absorpt_coefficient_mu 0.562
_exptl_absorpt_correction_T_max 0.7455
_exptl_absorpt_correction_T_min 0.6746
_exptl_absorpt_correction_type multi-scan
_exptl_absorpt_process_details
;
SADABS-2012/1 (Bruker,2012) was used for absorption correction.
wR2(int) was 0.0681 before and 0.0557 after correction.
The Ratio of minimum to maximum transmission is 0.9049.
The \l/2 correction factor is 0.0015.
;
_exptl_crystal_colour red
_exptl_crystal_density_diffrn 1.487
_exptl_crystal_description block
_exptl_crystal_F_000 1956
_exptl_crystal_size_max 0.14
_exptl_crystal_size_mid 0.1
_exptl_crystal_size_min 0.05
_refine_diff_density_max 1.257
_refine_diff_density_min -0.771
_refine_diff_density_rms 0.171
_refine_ls_extinction_coef .
_refine_ls_extinction_method none
_refine_ls_goodness_of_fit_ref 1.153
_refine_ls_hydrogen_treatment constr
_refine_ls_matrix_type full
_refine_ls_number_parameters 160
_refine_ls_number_reflns 2301
_refine_ls_number_restraints 82
_refine_ls_restrained_S_all 1.167
_refine_ls_R_factor_all 0.1175
_refine_ls_R_factor_gt 0.0997
_refine_ls_shift/su_max 0.000
_refine_ls_shift/su_mean 0.000
_refine_ls_structure_factor_coef Fsqd
_refine_ls_weighting_details 'w=1/[\s^2^(Fo^2^)+(0.1841P)^2^+23.6737P] where P=(Fo^2^+2Fc^2^)/3'
_refine_ls_weighting_scheme calc
_refine_ls_wR_factor_gt 0.3001
_refine_ls_wR_factor_ref 0.3178
_reflns_Friedel_coverage 0.000
_reflns_Friedel_fraction_full .
_reflns_Friedel_fraction_max .
_reflns_number_gt 1886
_reflns_number_total 2301
_reflns_threshold_expression 'I > 2\s(I)'
_cod_data_source_file J-Mater-Chem-C-2015-3-9292.cif
_cod_data_source_block 2-150K
_cod_original_cell_volume 4331(3)
_cod_original_sg_symbol_H-M 'I 41/a'
_cod_database_code 7234426
_shelx_space_group_comment
;
The symmetry employed for this shelxl refinement is uniquely defined
by the following loop, which should always be used as a source of
symmetry information in preference to the above space-group names.
They are only intended as comments.
;
_shelx_estimated_absorpt_t_max 0.972
_shelx_estimated_absorpt_t_min 0.926
_olex2_refinement_description
;
1. Fixed Uiso
 At 1.2 times of:
  All C(H) groups
2. Restrained distances
 P1-F1 \\sim P1-F2 \\sim P1-F3 \\sim P1-F4 \\sim P1-F5 \\sim P1-F6
 with sigma of 0.02
 F1-F3 \\sim F1-F4 \\sim F1-F5 \\sim F1-F6
 with sigma of 0.02
 F2-F3 \\sim F2-F4 \\sim F2-F5 \\sim F2-F6
 with sigma of 0.02
 F6-F1 \\sim F6-F2 \\sim F6-F3 \\sim F6-F4
 with sigma of 0.02
 F5-F1 \\sim F5-F2 \\sim F5-F3 \\sim F5-F4
 with sigma of 0.02
3. Uiso/Uaniso restraints and constraints
Uanis(F1) = Uanis(F2) = Uanis(F4) = Uanis(F5) = Uanis(F6)
Uanis(P1) = Uanis(P1A) = Uanis(P1B)
Uiso(F3) = Uiso(F3A)
4. Others
 1*[Sof(P1)]+1*[Sof(P1A)]+1*[Sof(P1B)]=1 with esd of 0.0001
 Sof(F3A)=0.5*(1-FVAR(2))
 Sof(F3)=0.5*FVAR(2)
 Fixed Sof: F1(0.5) F5(0.5) F2(0.5) F6(0.5) F4(0.5)
5.a Aromatic/amide H refined with riding coordinates:
 C8(H8), C5(H5), C2(H2), C7(H7), C6(H6), C10(H10), C11(H11)
;

loop_
_space_group_symop_operation_xyz
'x, y, z'
'-x+1/2, -y, z+1/2'
'-y+3/4, x+1/4, z+1/4'
'y+3/4, -x+3/4, z+3/4'
'x+1/2, y+1/2, z+1/2'
'-x+1, -y+1/2, z+1'
'-y+5/4, x+3/4, z+3/4'
'y+5/4, -x+5/4, z+5/4'
'-x, -y, -z'
'x-1/2, y, -z-1/2'
'y-3/4, -x-1/4, -z-1/4'
'-y-3/4, x-3/4, -z-3/4'
'-x+1/2, -y+1/2, -z+1/2'
'x, y+1/2, -z'
'y-1/4, -x+1/4, -z+1/4'
'-y-1/4, x-1/4, -z-1/4'

loop_
_atom_site_label
_atom_site_type_symbol
_atom_site_fract_x
_atom_site_fract_y
_atom_site_fract_z
_atom_site_U_iso_or_equiv
_atom_site_adp_type
_atom_site_occupancy
_atom_site_site_symmetry_order
_atom_site_calc_flag
_atom_site_refinement_flags_posn
_atom_site_refinement_flags_adp
_atom_site_refinement_flags_occupancy
_atom_site_disorder_assembly
_atom_site_disorder_group
Co1 Co 1.0000 0.7500 0.3750 0.0241(5) Uani 1 4 d S T P . .
N1 N 1.0000 0.7500 0.34139(11) 0.0277(12) Uani 1 2 d S T P . .
N2 N 0.7812(5) 0.6624(4) 0.36809(8) 0.0291(9) Uani 1 1 d . . . . .
C1 C 0.8762(6) 0.6973(6) 0.32933(9) 0.0318(11) Uani 1 1 d . . . . .
C4 C 0.7524(6) 0.6441(6) 0.34481(9) 0.0319(11) Uani 1 1 d . . . . .
C8 C 0.6742(6) 0.6187(6) 0.38351(10) 0.0349(12) Uani 1 1 d . . . . .
H8 H 0.6926 0.6326 0.3998 0.042 Uiso 1 1 calc R . . . .
C5 C 0.6179(6) 0.5802(7) 0.33664(11) 0.0412(13) Uani 1 1 d . . . . .
H5 H 0.6008 0.5684 0.3203 0.049 Uiso 1 1 calc R . . . .
C2 C 0.8744(6) 0.6958(7) 0.30531(10) 0.0390(13) Uani 1 1 d . . . . .
H2 H 0.7871 0.6576 0.2972 0.047 Uiso 1 1 calc R . . . .
C7 C 0.5364(7) 0.5535(7) 0.37624(11) 0.0427(14) Uani 1 1 d . . . . .
H7 H 0.4620 0.5229 0.3875 0.051 Uiso 1 1 calc R . . . .
C6 C 0.5085(7) 0.5336(8) 0.35263(12) 0.0470(15) Uani 1 1 d . . . . .
H6 H 0.4153 0.4884 0.3474 0.056 Uiso 1 1 calc R . . . .
C3 C 1.0000 0.7500 0.29272(14) 0.0401(18) Uani 1 2 d S T P . .
C9 C 1.0000 0.7500 0.26668(15) 0.050(2) Uani 1 2 d S T P . .
N3 N 1.0000 0.7500 0.21751(16) 0.083(4) Uani 1 2 d S T P . .
C10 C 0.9279(9) 0.6344(11) 0.25398(13) 0.068(2) Uani 1 1 d . . . . .
H10 H 0.8773 0.5525 0.2618 0.082 Uiso 1 1 calc R . . . .
C11 C 0.9316(11) 0.6416(15) 0.22957(14) 0.089(3) Uani 1 1 d . . . . .
H11 H 0.8812 0.5625 0.2211 0.107 Uiso 1 1 calc R . . . .
P1 P 0.5184(11) 0.6231(12) 0.44977(15) 0.059(2) Uani 0.2117(16) 1 d D . . A -1
F1 F 0.4198(15) 0.6380(19) 0.4269(2) 0.161(4) Uani 0.5 1 d D . . A -1
F3 F 0.611(2) 0.4865(17) 0.4377(3) 0.076(4) Uiso 0.234(14) 1 d D . . A -1
F5 F 0.3981(16) 0.5014(17) 0.4599(2) 0.161(4) Uani 0.5 1 d D . . A -1
F2 F 0.6164(16) 0.6077(19) 0.4722(2) 0.161(4) Uani 0.5 1 d D . . A -1
F6 F 0.6333(16) 0.7453(18) 0.4397(2) 0.161(4) Uani 0.5 1 d D . . A -1
F4 F 0.4180(15) 0.7564(17) 0.4617(2) 0.161(4) Uani 0.5 1 d D . . A -1
P1A P 0.5295(12) 0.5007(17) 0.44986(18) 0.059(2) Uani 0.1728(15) 1 d . . . A -2
F3A F 0.679(3) 0.512(2) 0.4384(3) 0.076(4) Uiso 0.266(14) 1 d . . . A -2
P1B P 0.518(3) 0.680(3) 0.4468(4) 0.059(2) Uani 0.1155(16) 1 d . . . B -3

loop_
_atom_site_aniso_label
_atom_site_aniso_U_11
_atom_site_aniso_U_22
_atom_site_aniso_U_33
_atom_site_aniso_U_23
_atom_site_aniso_U_13
_atom_site_aniso_U_12
Co1 0.0222(5) 0.0222(5) 0.0281(7) 0.000 0.000 0.000
N1 0.025(3) 0.025(3) 0.033(3) 0.000 0.000 -0.001(2)
N2 0.031(2) 0.0225(19) 0.033(2) 0.0014(16) 0.0009(16) 0.0019(16)
C1 0.026(2) 0.030(3) 0.039(3) 0.000(2) 0.000(2) 0.0018(19)
C4 0.026(2) 0.031(3) 0.038(3) 0.000(2) -0.003(2) 0.0015(19)
C8 0.035(3) 0.026(2) 0.044(3) 0.005(2) 0.008(2) 0.007(2)
C5 0.028(3) 0.047(3) 0.048(3) 0.002(3) -0.005(2) -0.003(2)
C2 0.033(3) 0.047(3) 0.037(3) -0.004(2) -0.008(2) 0.004(2)
C7 0.031(3) 0.038(3) 0.059(4) 0.010(3) 0.012(2) 0.002(2)
C6 0.028(3) 0.051(4) 0.061(4) 0.011(3) -0.003(2) -0.004(2)
C3 0.037(4) 0.048(5) 0.035(4) 0.000 0.000 0.007(3)
C9 0.039(4) 0.077(6) 0.033(4) 0.000 0.000 0.017(4)
N3 0.059(6) 0.159(11) 0.031(4) 0.000 0.000 0.035(6)
C10 0.064(5) 0.098(6) 0.043(4) -0.012(4) -0.005(3) 0.008(4)
C11 0.075(6) 0.153(10) 0.040(4) -0.018(5) -0.006(4) 0.023(6)
P1 0.040(2) 0.097(7) 0.041(3) 0.009(5) 0.003(2) -0.001(5)
F1 0.134(6) 0.236(11) 0.112(6) -0.039(6) 0.031(5) -0.021(7)
F5 0.134(6) 0.236(11) 0.112(6) -0.039(6) 0.031(5) -0.021(7)
F2 0.134(6) 0.236(11) 0.112(6) -0.039(6) 0.031(5) -0.021(7)
F6 0.134(6) 0.236(11) 0.112(6) -0.039(6) 0.031(5) -0.021(7)
F4 0.134(6) 0.236(11) 0.112(6) -0.039(6) 0.031(5) -0.021(7)
P1A 0.040(2) 0.097(7) 0.041(3) 0.009(5) 0.003(2) -0.001(5)
P1B 0.040(2) 0.097(7) 0.041(3) 0.009(5) 0.003(2) -0.001(5)

loop_
_atom_type_symbol
_atom_type_description
_atom_type_scat_dispersion_real
_atom_type_scat_dispersion_imag
_atom_type_scat_source
C C 0.0033 0.0016 'International Tables Vol C Tables 4.2.6.8 and 6.1.1.4'
H H 0.0000 0.0000 'International Tables Vol C Tables 4.2.6.8 and 6.1.1.4'
Co Co 0.3494 0.9721 'International Tables Vol C Tables 4.2.6.8 and 6.1.1.4'
F F 0.0171 0.0103 'International Tables Vol C Tables 4.2.6.8 and 6.1.1.4'
N N 0.0061 0.0033 'International Tables Vol C Tables 4.2.6.8 and 6.1.1.4'
P P 0.1023 0.0942 'International Tables Vol C Tables 4.2.6.8 and 6.1.1.4'

loop_
_geom_angle_atom_site_label_1
_geom_angle_atom_site_label_2
_geom_angle_atom_site_label_3
_geom_angle
_geom_angle_site_symmetry_1
_geom_angle_site_symmetry_3
N1 Co1 N1 180.0 . 11_676
N1 Co1 N2 100.87(12) 11_676 6_664
N1 Co1 N2 79.13(12) 11_676 16_756
N1 Co1 N2 100.87(12) . 16_756
N1 Co1 N2 79.14(12) . .
N1 Co1 N2 100.86(12) 11_676 .
N1 Co1 N2 100.87(12) . 11_676
N1 Co1 N2 79.13(12) 11_676 11_676
N1 Co1 N2 79.13(12) . 6_664
N2 Co1 N2 158.3(2) 11_676 16_756
N2 Co1 N2 92.04(4) 6_664 11_676
N2 Co1 N2 92.04(4) 11_676 .
N2 Co1 N2 158.3(2) 6_664 .
N2 Co1 N2 92.04(4) 6_664 16_756
N2 Co1 N2 92.04(4) 16_756 .
C1 N1 Co1 120.4(3) . .
C1 N1 Co1 120.4(3) 6_664 .
C1 N1 C1 119.2(6) 6_664 .
C4 N2 Co1 113.3(3) . .
C8 N2 Co1 128.0(4) . .
C8 N2 C4 118.7(5) . .
N1 C1 C4 112.7(5) . .
N1 C1 C2 121.2(5) . .
C2 C1 C4 126.1(5) . .
N2 C4 C1 114.4(4) . .
N2 C4 C5 122.3(5) . .
C5 C4 C1 123.3(5) . .
N2 C8 H8 119.3 . .
N2 C8 C7 121.5(5) . .
C7 C8 H8 119.3 . .
C4 C5 H5 120.6 . .
C4 C5 C6 118.9(6) . .
C6 C5 H5 120.6 . .
C1 C2 H2 119.9 . .
C1 C2 C3 120.2(5) . .
C3 C2 H2 119.9 . .
C8 C7 H7 120.2 . .
C6 C7 C8 119.6(5) . .
C6 C7 H7 120.2 . .
C5 C6 H6 120.5 . .
C7 C6 C5 119.1(6) . .
C7 C6 H6 120.5 . .
C2 C3 C2 117.9(7) . 6_664
C2 C3 C9 121.1(4) 6_664 .
C2 C3 C9 121.1(4) . .
C10 C9 C3 121.4(5) . .
C10 C9 C3 121.4(5) 6_664 .
C10 C9 C10 117.2(9) . 6_664
C11 N3 C11 116.8(11) . 6_664
C9 C10 H10 120.7 . .
C9 C10 C11 118.5(9) . .
C11 C10 H10 120.7 . .
N3 C11 C10 124.5(10) . .
N3 C11 H11 117.8 . .
C10 C11 H11 117.8 . .
F1 P1 F3 89.0(7) . .
F1 P1 F5 89.7(7) . .
F1 P1 F6 89.3(7) . .
F1 P1 F4 89.5(7) . .
F3 P1 F5 89.6(7) . .
F3 P1 F4 177.5(9) . .
F5 P1 F4 88.3(7) . .
F2 P1 F1 179.7(10) . .
F2 P1 F3 90.6(7) . .
F2 P1 F5 90.3(7) . .
F2 P1 F6 90.6(7) . .
F2 P1 F4 90.8(7) . .
F6 P1 F3 91.4(7) . .
F6 P1 F5 178.6(9) . .
F6 P1 F4 90.7(7) . .

loop_
_geom_bond_atom_site_label_1
_geom_bond_atom_site_label_2
_geom_bond_distance
_geom_bond_site_symmetry_2
Co1 N1 1.917(6) .
Co1 N1 1.917(6) 11_676
Co1 N2 2.092(4) 11_676
Co1 N2 2.092(4) .
Co1 N2 2.092(4) 16_756
Co1 N2 2.092(4) 6_664
N1 C1 1.359(6) 6_664
N1 C1 1.359(6) .
N2 C4 1.360(7) .
N2 C8 1.337(7) .
C1 C4 1.470(7) .
C1 C2 1.370(8) .
C4 C5 1.379(7) .
C8 H8 0.9500 .
C8 C7 1.392(9) .
C5 H5 0.9500 .
C5 C6 1.380(8) .
C2 H2 0.9500 .
C2 C3 1.392(7) .
C7 H7 0.9500 .
C7 C6 1.379(9) .
C6 H6 0.9500 .
C3 C2 1.392(7) 6_664
C3 C9 1.485(11) .
C9 C10 1.391(9) 6_664
C9 C10 1.390(9) .
N3 C11 1.312(12) .
N3 C11 1.312(12) 6_664
C10 H10 0.9500 .
C10 C11 1.394(10) .
C11 H11 0.9500 .
P1 F1 1.565(13) .
P1 F3 1.595(14) .
P1 F5 1.599(13) .
P1 F2 1.545(13) .
P1 F6 1.572(13) .
P1 F4 1.605(13) .
P1A F3A 1.46(3) .
